data_2220643
loop_
_publ_author_name
'Tercan, Bar\?i\,s'
'H\"okelek, Tuncer'
'Aybirdi, \"Ozg\"ur'
'Necefo\(glu, Hacali'

_publ_section_title
;
 Bis[4-(methylamino)benzoato-\k<i>O</i>]bis(nicotinamide-\k<i>N</i>)zinc(II)
;
_journal_coeditor_code SU2084
_journal_issue 1
_journal_name_full 'Acta Crystallographica Section E'
_journal_page_first m109
_journal_page_last m110
_journal_paper_doi 10.1107/S1600536808042852
_journal_volume 65
_journal_year 2009
_chemical_formula_iupac '[Zn (C8 H8 N O2)2 (C6 H6 N2 O)2]'
_chemical_formula_moiety 'C28 H28 N6 O6 Zn'
_chemical_formula_sum 'C28 H28 N6 O6 Zn'
_chemical_formula_weight 609.93
_chemical_name_systematic
;
Bis[4-(methylamino)benzoato-\k<i>O</i>]bis(nicotinamide-\k<i>N</i>)zinc(II)
;
_space_group_IT_number 14
_symmetry_cell_setting monoclinic
_symmetry_space_group_name_Hall '-P 2ybc'
_symmetry_space_group_name_H-M 'P 1 21/c 1'
_atom_sites_solution_hydrogens geom
_atom_sites_solution_primary direct
_atom_sites_solution_secondary difmap
_audit_creation_method SHELXL-97
_cell_angle_alpha 90.00
_cell_angle_beta 95.78(3)
_cell_angle_gamma 90.00
_cell_formula_units_Z 4
_cell_length_a 8.085(4)
_cell_length_b 16.036(7)
_cell_length_c 21.333(4)
_cell_measurement_reflns_used 25
_cell_measurement_temperature 294(2)
_cell_measurement_theta_max 27.11
_cell_measurement_theta_min 20.06
_cell_volume 2751.8(19)
_computing_cell_refinement
;
MSC/AFC Diffractometer Control Software
(Molecular Structure Corporation, 1994)
;
_computing_data_collection
;
MSC/AFC Diffractometer Control Software
(Molecular Structure Corporation, 1994)
;
_computing_data_reduction 'TEXSAN for Windows (Molecular Structure Corporation, 1997)'
_computing_molecular_graphics 'ORTEP-3 (Farrugia, 1997) and Mercury (Macrae, 2006)'
_computing_publication_material 'WinGX (Farrugia, 1999)'
_computing_structure_refinement 'SHELXL97 (Sheldrick, 2008)'
_computing_structure_solution 'SHELXS97 (Sheldrick, 2008)'
_diffrn_ambient_temperature 294(2)
_diffrn_measured_fraction_theta_full 1.000
_diffrn_measured_fraction_theta_max 1.000
_diffrn_measurement_device_type 'Rigaku AFC-7S'
_diffrn_measurement_method \w/2\q
_diffrn_radiation_monochromator graphite
_diffrn_radiation_source 'fine-focus sealed tube'
_diffrn_radiation_type MoK\a
_diffrn_radiation_wavelength 0.71073
_diffrn_reflns_av_R_equivalents 0.0448
_diffrn_reflns_av_sigmaI/netI 0.0719
_diffrn_reflns_limit_h_max 14
_diffrn_reflns_limit_h_min 0
_diffrn_reflns_limit_k_max 29
_diffrn_reflns_limit_k_min 0
_diffrn_reflns_limit_l_max 38
_diffrn_reflns_limit_l_min -38
_diffrn_reflns_number 17939
_diffrn_reflns_theta_full 40.00
_diffrn_reflns_theta_max 40.00
_diffrn_reflns_theta_min 2.30
_diffrn_standards_decay_% 1
_diffrn_standards_interval_count 150
_diffrn_standards_number 3
_exptl_absorpt_coefficient_mu 0.947
_exptl_absorpt_correction_T_max 0.9113
_exptl_absorpt_correction_T_min 0.6240
_exptl_absorpt_correction_type psi-scan
_exptl_absorpt_process_details '(North <i>et al.</i>,  1968)'
_exptl_crystal_colour colorless
_exptl_crystal_density_diffrn 1.472
_exptl_crystal_density_method 'not measured'
_exptl_crystal_description plate
_exptl_crystal_F_000 1264
_exptl_crystal_size_max 0.55
_exptl_crystal_size_mid 0.20
_exptl_crystal_size_min 0.10
_refine_diff_density_max 0.674
_refine_diff_density_min -0.577
_refine_ls_extinction_method none
_refine_ls_goodness_of_fit_ref 0.998
_refine_ls_hydrogen_treatment mixed
_refine_ls_matrix_type full
_refine_ls_number_parameters 380
_refine_ls_number_reflns 17079
_refine_ls_number_restraints 0
_refine_ls_restrained_S_all 0.998
_refine_ls_R_factor_all 0.1422
_refine_ls_R_factor_gt 0.0439
_refine_ls_shift/su_max 0.003
_refine_ls_shift/su_mean 0.000
_refine_ls_structure_factor_coef Fsqd
_refine_ls_weighting_details 'calc w=1/[\s^2^(Fo^2^)+(0.064P)^2^] where P=(Fo^2^+2Fc^2^)/3'
_refine_ls_weighting_scheme calc
_refine_ls_wR_factor_gt 0.1154
_refine_ls_wR_factor_ref 0.1476
_reflns_number_gt 7521
_reflns_number_total 17079
_reflns_threshold_expression I>2\s(I)
_cod_data_source_file su2084.cif
_cod_data_source_block I
_cod_original_sg_symbol_H-M 'P 21/c'
_cod_database_code 2220643
_cod_database_fobs_code 2220643

loop_
_symmetry_equiv_pos_as_xyz
'x, y, z'
'-x, y+1/2, -z+1/2'
'-x, -y, -z'
'x, -y-1/2, z-1/2'

loop_
_atom_site_type_symbol
_atom_site_label
_atom_site_fract_x
_atom_site_fract_y
_atom_site_fract_z
_atom_site_U_iso_or_equiv
_atom_site_adp_type
_atom_site_calc_flag
_atom_site_refinement_flags
_atom_site_occupancy
_atom_site_disorder_assembly
_atom_site_disorder_group
Zn Zn1 0.70261(2) 0.883707(11) 0.824978(8) 0.02982(5) Uani d . 1 . .
O O1 0.48643(15) 0.83449(8) 0.83709(6) 0.0433(3) Uani d . 1 . .
O O2 0.65060(16) 0.72567(9) 0.83365(7) 0.0499(3) Uani d . 1 . .
O O3 0.89177(14) 0.87348(8) 0.77778(6) 0.0399(3) Uani d . 1 . .
O O4 0.72134(14) 0.85533(10) 0.69085(7) 0.0480(3) Uani d . 1 . .
O O5 1.3622(2) 0.92075(12) 1.03306(7) 0.0696(5) Uani d . 1 . .
O O6 0.12579(14) 1.06871(10) 0.83276(6) 0.0501(3) Uani d . 1 . .
N N1 0.62073(14) 1.00559(8) 0.81250(6) 0.0294(2) Uani d . 1 . .
N N2 0.14054(17) 1.16197(10) 0.75439(8) 0.0461(4) Uani d . 1 . .
H H2A 0.0346 1.1691 0.7494 0.055 Uiso calc R 1 . .
H H2B 0.2033 1.1889 0.7312 0.055 Uiso calc R 1 . .
N N3 0.83802(17) 0.88321(8) 0.91350(6) 0.0332(3) Uani d . 1 . .
N N4 1.31932(19) 0.98898(11) 0.94118(7) 0.0474(4) Uani d . 1 . .
H H4A 1.4181 1.0095 0.9451 0.057 Uiso calc R 1 . .
H H4B 1.2521 1.0007 0.9085 0.057 Uiso calc R 1 . .
N N5 -0.0098(3) 0.54968(13) 0.91042(12) 0.0686(6) Uani d . 1 . .
H H51 0.006(3) 0.4943(18) 0.9059(13) 0.081(9) Uiso d . 1 . .
N N6 1.44462(19) 0.85451(14) 0.58922(8) 0.0509(4) Uani d . 1 . .
H H61 1.538(3) 0.8568(15) 0.6141(11) 0.056(7) Uiso d . 1 . .
C C1 0.51107(19) 0.75548(11) 0.84074(7) 0.0343(3) Uani d . 1 . .
C C2 0.37136(19) 0.70213(10) 0.85572(7) 0.0323(3) Uani d . 1 . .
C C3 0.3855(2) 0.61500(11) 0.85629(9) 0.0419(4) Uani d . 1 . .
H H3 0.4828 0.5904 0.8454 0.050 Uiso calc R 1 . .
C C4 0.2581(2) 0.56531(11) 0.87261(10) 0.0487(4) Uani d . 1 . .
H H4 0.2692 0.5076 0.8713 0.058 Uiso calc R 1 . .
C C5 0.1117(2) 0.60028(11) 0.89119(9) 0.0430(4) Uani d . 1 . .
C C6 0.0946(2) 0.68736(11) 0.88884(9) 0.0418(4) Uani d . 1 . .
H H6 -0.0029 0.7123 0.8992 0.050 Uiso calc R 1 . .
C C7 0.2234(2) 0.73610(10) 0.87094(9) 0.0373(3) Uani d . 1 . .
H H7 0.2099 0.7937 0.8691 0.045 Uiso calc R 1 . .
C C8 -0.1605(3) 0.57827(18) 0.93347(14) 0.0713(7) Uani d . 1 . .
H H8A -0.1340 0.6133 0.9696 0.107 Uiso calc R 1 . .
H H8B -0.2241 0.5312 0.9452 0.107 Uiso calc R 1 . .
H H8C -0.2243 0.6095 0.9011 0.107 Uiso calc R 1 . .
C C9 0.86333(18) 0.86285(10) 0.71831(8) 0.0315(3) Uani d . 1 . .
C C10 1.01355(17) 0.85983(10) 0.68309(7) 0.0298(3) Uani d . 1 . .
C C11 1.00398(19) 0.84079(11) 0.61932(8) 0.0373(3) Uani d . 1 . .
H H11 0.9007 0.8295 0.5977 0.045 Uiso calc R 1 . .
C C12 1.1442(2) 0.83816(12) 0.58699(7) 0.0391(4) Uani d . 1 . .
H H12 1.1342 0.8246 0.5444 0.047 Uiso calc R 1 . .
C C13 1.30180(19) 0.85588(11) 0.61844(7) 0.0342(3) Uani d . 1 . .
C C14 1.31028(18) 0.87565(12) 0.68256(8) 0.0384(4) Uani d . 1 . .
H H14 1.4128 0.8882 0.7043 0.046 Uiso calc R 1 . .
C C15 1.17060(18) 0.87688(11) 0.71403(7) 0.0359(3) Uani d . 1 . .
H H15 1.1805 0.8893 0.7568 0.043 Uiso calc R 1 . .
C C16 1.4524(3) 0.8232(2) 0.52666(11) 0.0807(9) Uani d . 1 . .
H H16A 1.4162 0.7662 0.5247 0.121 Uiso calc R 1 . .
H H16B 1.5648 0.8265 0.5160 0.121 Uiso calc R 1 . .
H H16C 1.3815 0.8560 0.4974 0.121 Uiso calc R 1 . .
C C17 0.45776(16) 1.02117(9) 0.80810(7) 0.0292(3) Uani d . 1 . .
H H17 0.3849 0.9764 0.8089 0.035 Uiso calc R 1 . .
C C18 0.39254(17) 1.10066(9) 0.80236(7) 0.0286(3) Uani d . 1 . .
C C19 0.50145(18) 1.16809(10) 0.80272(8) 0.0333(3) Uani d . 1 . .
H H19 0.4616 1.2225 0.7995 0.040 Uiso calc R 1 . .
C C20 0.66992(19) 1.15209(11) 0.80794(9) 0.0377(3) Uani d . 1 . .
H H20 0.7458 1.1958 0.8086 0.045 Uiso calc R 1 . .
C C21 0.72488(17) 1.07040(11) 0.81222(8) 0.0339(3) Uani d . 1 . .
H H21 0.8386 1.0601 0.8150 0.041 Uiso calc R 1 . .
C C22 0.20678(17) 1.10968(10) 0.79763(8) 0.0324(3) Uani d . 1 . .
C C23 0.99457(19) 0.91195(10) 0.92055(7) 0.0328(3) Uani d . 1 . .
H H23 1.0367 0.9371 0.8862 0.039 Uiso calc R 1 . .
C C24 1.0964(2) 0.90585(10) 0.97668(7) 0.0347(3) Uani d . 1 . .
C C25 1.0320(3) 0.86721(12) 1.02707(8) 0.0469(4) Uani d . 1 . .
H H25 1.0975 0.8605 1.0651 0.056 Uiso calc R 1 . .
C C26 0.8706(3) 0.83885(14) 1.02045(9) 0.0505(5) Uani d . 1 . .
H H26 0.8254 0.8139 1.0542 0.061 Uiso calc R 1 . .
C C27 0.7764(2) 0.84774(12) 0.96324(8) 0.0418(4) Uani d . 1 . .
H H27 0.6673 0.8286 0.9590 0.050 Uiso calc R 1 . .
C C28 1.2709(2) 0.93956(12) 0.98526(8) 0.0414(4) Uani d . 1 . .

loop_
_atom_site_aniso_label
_atom_site_aniso_U_11
_atom_site_aniso_U_22
_atom_site_aniso_U_33
_atom_site_aniso_U_12
_atom_site_aniso_U_13
_atom_site_aniso_U_23
Zn1 0.02093(7) 0.03526(10) 0.03313(9) 0.00195(6) 0.00203(6) 0.00011(7)
N1 0.0195(5) 0.0333(6) 0.0351(6) 0.0005(4) 0.0016(4) 0.0020(5)
N2 0.0223(6) 0.0578(10) 0.0581(9) 0.0050(6) 0.0030(6) 0.0255(8)
N3 0.0313(6) 0.0355(7) 0.0326(6) 0.0026(5) 0.0018(5) -0.0002(5)
N4 0.0339(7) 0.0644(10) 0.0413(8) -0.0028(7) -0.0083(6) 0.0072(7)
N5 0.0552(11) 0.0446(10) 0.1095(18) -0.0141(9) 0.0262(11) 0.0041(11)
N6 0.0287(7) 0.0872(13) 0.0372(7) -0.0010(8) 0.0052(6) -0.0064(8)
O1 0.0325(6) 0.0377(6) 0.0597(8) -0.0058(5) 0.0043(5) 0.0075(6)
O2 0.0329(6) 0.0584(8) 0.0607(8) -0.0003(6) 0.0155(6) -0.0087(7)
O3 0.0262(5) 0.0568(8) 0.0372(6) 0.0011(5) 0.0063(4) -0.0029(5)
O4 0.0200(5) 0.0701(9) 0.0529(7) -0.0037(5) -0.0012(5) 0.0024(7)
O5 0.0570(9) 0.0906(12) 0.0546(9) -0.0181(9) -0.0264(7) 0.0248(9)
O6 0.0218(5) 0.0739(9) 0.0547(7) -0.0007(6) 0.0043(5) 0.0282(7)
C1 0.0303(7) 0.0408(8) 0.0317(7) -0.0034(6) 0.0027(6) -0.0036(6)
C2 0.0310(7) 0.0336(7) 0.0325(7) -0.0014(6) 0.0033(5) -0.0029(6)
C3 0.0384(8) 0.0342(8) 0.0539(10) 0.0043(7) 0.0092(7) -0.0062(7)
C4 0.0495(10) 0.0287(8) 0.0689(13) -0.0028(7) 0.0109(9) -0.0041(8)
C5 0.0397(9) 0.0375(9) 0.0517(10) -0.0086(7) 0.0045(8) 0.0005(7)
C6 0.0297(7) 0.0391(9) 0.0575(10) 0.0003(6) 0.0088(7) 0.0012(8)
C7 0.0332(7) 0.0291(7) 0.0501(9) 0.0011(6) 0.0063(7) -0.0005(6)
C8 0.0428(11) 0.0760(17) 0.097(2) -0.0142(11) 0.0142(12) 0.0192(15)
C9 0.0221(6) 0.0322(7) 0.0401(8) -0.0007(5) 0.0031(5) 0.0007(6)
C10 0.0203(5) 0.0355(7) 0.0332(7) -0.0007(5) 0.0009(5) -0.0025(6)
C11 0.0242(6) 0.0515(10) 0.0350(7) -0.0034(6) -0.0030(5) -0.0069(7)
C12 0.0316(7) 0.0558(10) 0.0292(7) -0.0009(7) -0.0011(6) -0.0079(7)
C13 0.0252(6) 0.0447(8) 0.0329(7) 0.0001(6) 0.0038(5) -0.0012(6)
C14 0.0224(6) 0.0578(11) 0.0346(7) -0.0053(6) 0.0011(5) -0.0065(7)
C15 0.0224(6) 0.0536(10) 0.0314(7) -0.0048(6) 0.0012(5) -0.0073(7)
C16 0.0495(12) 0.149(3) 0.0462(12) 0.0039(16) 0.0179(10) -0.0182(15)
C17 0.0199(5) 0.0319(7) 0.0355(7) -0.0026(5) 0.0019(5) 0.0010(6)
C18 0.0195(5) 0.0337(7) 0.0322(7) -0.0002(5) 0.0014(5) 0.0029(5)
C19 0.0253(6) 0.0315(7) 0.0423(8) -0.0018(5) -0.0003(6) 0.0026(6)
C20 0.0239(6) 0.0362(8) 0.0520(9) -0.0088(6) -0.0003(6) 0.0030(7)
C21 0.0188(5) 0.0403(8) 0.0421(8) -0.0030(5) 0.0002(5) 0.0042(6)
C22 0.0192(5) 0.0391(8) 0.0384(7) 0.0013(5) 0.0010(5) 0.0053(6)
C23 0.0325(7) 0.0360(7) 0.0290(6) 0.0027(6) -0.0009(5) 0.0006(6)
C24 0.0382(8) 0.0352(7) 0.0293(7) 0.0044(6) -0.0043(6) -0.0014(6)
C25 0.0577(12) 0.0508(10) 0.0301(7) -0.0012(9) -0.0062(7) 0.0040(7)
C26 0.0612(12) 0.0563(12) 0.0341(8) -0.0096(10) 0.0042(8) 0.0078(8)
C27 0.0425(9) 0.0460(10) 0.0372(8) -0.0031(8) 0.0055(7) 0.0016(7)
C28 0.0390(8) 0.0473(10) 0.0352(8) 0.0023(7) -0.0091(6) -0.0010(7)

loop_
_atom_type_symbol
_atom_type_description
_atom_type_scat_dispersion_real
_atom_type_scat_dispersion_imag
_atom_type_scat_source
C C 0.0033 0.0016 'International Tables Vol C Tables 4.2.6.8 and 6.1.1.4'
H H 0.0000 0.0000 'International Tables Vol C Tables 4.2.6.8 and 6.1.1.4'
N N 0.0061 0.0033 'International Tables Vol C Tables 4.2.6.8 and 6.1.1.4'
O O 0.0106 0.0060 'International Tables Vol C Tables 4.2.6.8 and 6.1.1.4'
Zn Zn 0.2839 1.4301 'International Tables Vol C Tables 4.2.6.8 and 6.1.1.4'

loop_
_geom_angle_atom_site_label_1
_geom_angle_atom_site_label_2
_geom_angle_atom_site_label_3
_geom_angle_site_symmetry_1
_geom_angle_site_symmetry_3
_geom_angle
_geom_angle_publ_flag
O1 Zn1 N1 . . 96.85(6) yes
O1 Zn1 N3 . . 105.85(6) yes
O3 Zn1 O1 . . 143.41(6) yes
O3 Zn1 N1 . . 105.91(5) yes
O3 Zn1 N3 . . 95.81(6) yes
N1 Zn1 N3 . . 104.58(5) yes
C1 O1 Zn1 . . 105.71(11) ?
C9 O3 Zn1 . . 117.30(10) ?
C17 N1 Zn1 . . 119.06(10) ?
C17 N1 C21 . . 118.13(14) ?
C21 N1 Zn1 . . 122.69(10) ?
C22 N2 H2A . . 120.0 ?
C22 N2 H2B . . 120.0 ?
H2A N2 H2B . . 120.0 ?
C23 N3 C27 . . 118.54(15) ?
C23 N3 Zn1 . . 120.24(11) ?
C27 N3 Zn1 . . 120.97(12) ?
C28 N4 H4A . . 120.0 ?
C28 N4 H4B . . 120.0 ?
H4A N4 H4B . . 120.0 ?
C5 N5 C8 . . 125.0(2) ?
C5 N5 H51 . . 115.8(18) ?
C8 N5 H51 . . 119.1(18) ?
C13 N6 C16 . . 123.28(17) ?
C13 N6 H61 . . 116.0(16) ?
C16 N6 H61 . . 117.5(16) ?
O2 C1 O1 . . 120.47(15) n
O2 C1 C2 . . 121.63(16) ?
O1 C1 C2 . . 117.86(14) ?
C7 C2 C3 . . 117.54(15) ?
C7 C2 C1 . . 121.41(15) ?
C3 C2 C1 . . 121.04(15) ?
C4 C3 C2 . . 121.17(16) ?
C4 C3 H3 . . 119.4 ?
C2 C3 H3 . . 119.4 ?
C3 C4 C5 . . 121.00(17) ?
C3 C4 H4 . . 119.5 ?
C5 C4 H4 . . 119.5 ?
N5 C5 C4 . . 119.96(18) ?
N5 C5 C6 . . 121.96(18) ?
C4 C5 C6 . . 118.08(16) ?
C7 C6 C5 . . 119.76(16) ?
C7 C6 H6 . . 120.1 ?
C5 C6 H6 . . 120.1 ?
C2 C7 C6 . . 122.31(16) ?
C2 C7 H7 . . 118.8 ?
C6 C7 H7 . . 118.8 ?
N5 C8 H8A . . 109.5 ?
N5 C8 H8B . . 109.5 ?
H8A C8 H8B . . 109.5 ?
N5 C8 H8C . . 109.5 ?
H8A C8 H8C . . 109.5 ?
H8B C8 H8C . . 109.5 ?
O4 C9 O3 . . 123.17(15) n
O4 C9 C10 . . 121.35(15) ?
O3 C9 C10 . . 115.48(13) ?
C11 C10 C15 . . 117.64(14) ?
C11 C10 C9 . . 122.18(13) ?
C15 C10 C9 . . 120.17(14) ?
C12 C11 C10 . . 121.78(14) ?
C12 C11 H11 . . 119.1 ?
C10 C11 H11 . . 119.1 ?
C11 C12 C13 . . 120.21(15) ?
C11 C12 H12 . . 119.9 ?
C13 C12 H12 . . 119.9 ?
N6 C13 C14 . . 119.28(15) ?
N6 C13 C12 . . 123.04(15) ?
C14 C13 C12 . . 117.68(14) ?
C15 C14 C13 . . 121.36(14) ?
C15 C14 H14 . . 119.3 ?
C13 C14 H14 . . 119.3 ?
C14 C15 C10 . . 121.32(15) ?
C14 C15 H15 . . 119.3 ?
C10 C15 H15 . . 119.3 ?
N6 C16 H16A . . 109.5 ?
N6 C16 H16B . . 109.5 ?
H16A C16 H16B . . 109.5 ?
N6 C16 H16C . . 109.5 ?
H16A C16 H16C . . 109.5 ?
H16B C16 H16C . . 109.5 ?
N1 C17 C18 . . 122.99(13) ?
N1 C17 H17 . . 118.5 ?
C18 C17 H17 . . 118.5 ?
C17 C18 C19 . . 118.71(13) ?
C17 C18 C22 . . 117.73(13) ?
C19 C18 C22 . . 123.54(14) ?
C20 C19 C18 . . 118.31(15) ?
C20 C19 H19 . . 120.8 ?
C18 C19 H19 . . 120.8 ?
C19 C20 C21 . . 119.31(14) ?
C19 C20 H20 . . 120.3 ?
C21 C20 H20 . . 120.3 ?
N1 C21 C20 . . 122.53(14) ?
N1 C21 H21 . . 118.7 ?
C20 C21 H21 . . 118.7 ?
O6 C22 N2 . . 124.08(14) ?
O6 C22 C18 . . 119.76(14) ?
N2 C22 C18 . . 116.16(14) ?
N3 C23 C24 . . 122.98(16) ?
N3 C23 H23 . . 118.5 ?
C24 C23 H23 . . 118.5 ?
C23 C24 C25 . . 117.63(17) ?
C23 C24 C28 . . 123.21(16) ?
C25 C24 C28 . . 119.15(15) ?
C26 C25 C24 . . 119.65(17) ?
C26 C25 H25 . . 120.2 ?
C24 C25 H25 . . 120.2 ?
C25 C26 C27 . . 119.34(18) ?
C25 C26 H26 . . 120.3 ?
C27 C26 H26 . . 120.3 ?
N3 C27 C26 . . 121.83(18) ?
N3 C27 H27 . . 119.1 ?
C26 C27 H27 . . 119.1 ?
O5 C28 N4 . . 122.70(18) ?
O5 C28 C24 . . 119.20(18) ?
N4 C28 C24 . . 118.09(15) ?

loop_
_geom_bond_atom_site_label_1
_geom_bond_atom_site_label_2
_geom_bond_site_symmetry_2
_geom_bond_distance
_geom_bond_publ_flag
Zn1 O1 . 1.9584(14) yes
Zn1 O3 . 1.9210(14) yes
Zn1 N1 . 2.0722(15) yes
Zn1 N3 . 2.0854(15) yes
O1 C1 . 1.284(2) n
O2 C1 . 1.248(2) n
O3 C9 . 1.278(2) n
O4 C9 . 1.2410(19) n
O5 C28 . 1.235(2) ?
N1 C17 . 1.3350(18) ?
N1 C21 . 1.338(2) ?
N2 H2A . 0.8600 ?
N2 H2B . 0.8600 ?
N3 C23 . 1.341(2) ?
N3 C27 . 1.343(2) ?
N4 C28 . 1.319(2) ?
N4 H4A . 0.8600 ?
N4 H4B . 0.8600 ?
N5 C8 . 1.434(3) ?
N5 H51 . 0.90(3) ?
N6 C16 . 1.433(3) ?
N6 H61 . 0.88(2) ?
C1 C2 . 1.477(2) ?
C2 C7 . 1.382(2) ?
C2 C3 . 1.402(2) ?
C3 C4 . 1.374(3) ?
C3 H3 . 0.9300 ?
C4 H4 . 0.9300 ?
C5 N5 . 1.369(3) ?
C5 C4 . 1.403(3) ?
C6 C5 . 1.404(3) ?
C6 H6 . 0.9300 ?
C7 C6 . 1.386(2) ?
C7 H7 . 0.9300 ?
C8 H8A . 0.9600 ?
C8 H8B . 0.9600 ?
C8 H8C . 0.9600 ?
C10 C11 . 1.389(2) ?
C10 C9 . 1.492(2) ?
C11 C12 . 1.386(2) ?
C11 H11 . 0.9300 ?
C12 H12 . 0.9300 ?
C13 N6 . 1.366(2) ?
C13 C12 . 1.408(2) ?
C14 C13 . 1.399(2) ?
C14 H14 . 0.9300 ?
C15 C14 . 1.371(2) ?
C15 C10 . 1.398(2) ?
C15 H15 . 0.9300 ?
C16 H16A . 0.9600 ?
C16 H16B . 0.9600 ?
C16 H16C . 0.9600 ?
C17 H17 . 0.9300 ?
C18 C17 . 1.380(2) ?
C18 C22 . 1.502(2) ?
C19 C20 . 1.379(2) ?
C19 C18 . 1.394(2) ?
C19 H19 . 0.9300 ?
C20 H20 . 0.9300 ?
C21 C20 . 1.383(3) ?
C21 H21 . 0.9300 ?
C22 O6 . 1.2333(19) ?
C22 N2 . 1.320(2) ?
C23 C24 . 1.387(2) ?
C23 H23 . 0.9300 ?
C24 C25 . 1.387(3) ?
C24 C28 . 1.505(3) ?
C25 C26 . 1.376(3) ?
C25 H25 . 0.9300 ?
C26 H26 . 0.9300 ?
C27 C26 . 1.379(3) ?
C27 H27 . 0.9300 ?

loop_
_geom_hbond_atom_site_label_D
_geom_hbond_atom_site_label_H
_geom_hbond_atom_site_label_A
_geom_hbond_site_symmetry_A
_geom_hbond_distance_DH
_geom_hbond_distance_HA
_geom_hbond_distance_DA
_geom_hbond_angle_DHA
_geom_hbond_publ_flag
N2 H2B O2 2_656 0.86 2.00 2.839(3) 166 yes
N4 H4B O6 1_655 0.86 2.12 2.950(3) 161 yes
N6 H61 O4 1_655 0.88(2) 2.10(2) 2.955(3) 166(2) yes

loop_
_geom_torsion_atom_site_label_1
_geom_torsion_atom_site_label_2
_geom_torsion_atom_site_label_3
_geom_torsion_atom_site_label_4
_geom_torsion_site_symmetry_1
_geom_torsion_site_symmetry_2
_geom_torsion_site_symmetry_3
_geom_torsion_site_symmetry_4
_geom_torsion
_geom_torsion_publ_flag
O3 Zn1 O1 C1 . . . . 46.26(16) ?
N1 Zn1 O1 C1 . . . . 174.95(11) ?
N3 Zn1 O1 C1 . . . . -77.74(11) ?
O1 Zn1 O3 C9 . . . . 46.46(17) ?
N1 Zn1 O3 C9 . . . . -79.85(13) ?
N3 Zn1 O3 C9 . . . . 173.16(12) ?
O3 Zn1 N1 C17 . . . . 143.78(11) ?
O1 Zn1 N1 C17 . . . . -7.29(12) ?
N3 Zn1 N1 C17 . . . . -115.68(12) ?
O3 Zn1 N1 C21 . . . . -40.14(14) ?
O1 Zn1 N1 C21 . . . . 168.79(13) ?
N3 Zn1 N1 C21 . . . . 60.41(14) ?
O3 Zn1 N3 C23 . . . . 28.53(13) ?
O1 Zn1 N3 C23 . . . . 178.74(12) ?
N1 Zn1 N3 C23 . . . . -79.60(13) ?
O3 Zn1 N3 C27 . . . . -145.61(14) ?
O1 Zn1 N3 C27 . . . . 4.61(15) ?
N1 Zn1 N3 C27 . . . . 106.26(14) ?
Zn1 O1 C1 O2 . . . . -3.24(19) ?
Zn1 O1 C1 C2 . . . . 174.63(11) ?
Zn1 O3 C9 O4 . . . . -3.2(2) ?
Zn1 O3 C9 C10 . . . . 176.82(10) ?
C21 N1 C17 C18 . . . . 1.0(2) ?
Zn1 N1 C17 C18 . . . . 177.25(12) ?
C17 N1 C21 C20 . . . . 0.4(2) ?
Zn1 N1 C21 C20 . . . . -175.73(13) ?
C27 N3 C23 C24 . . . . 0.8(2) ?
Zn1 N3 C23 C24 . . . . -173.51(12) ?
C23 N3 C27 C26 . . . . -1.3(3) ?
Zn1 N3 C27 C26 . . . . 172.97(15) ?
O2 C1 C2 C7 . . . . 172.14(16) ?
O1 C1 C2 C7 . . . . -5.7(2) ?
O2 C1 C2 C3 . . . . -6.5(2) ?
O1 C1 C2 C3 . . . . 175.65(16) ?
C7 C2 C3 C4 . . . . -1.3(3) ?
C1 C2 C3 C4 . . . . 177.42(17) ?
C3 C2 C7 C6 . . . . 2.7(3) ?
C1 C2 C7 C6 . . . . -176.01(16) ?
C2 C3 C4 C5 . . . . -2.0(3) ?
N5 C5 C4 C3 . . . . -176.6(2) ?
C6 C5 C4 C3 . . . . 3.9(3) ?
C4 C5 N5 C8 . . . . 176.6(2) ?
C6 C5 N5 C8 . . . . -3.9(4) ?
C7 C6 C5 N5 . . . . 178.0(2) ?
C7 C6 C5 C4 . . . . -2.6(3) ?
C2 C7 C6 C5 . . . . -0.8(3) ?
C11 C10 C9 O4 . . . . -6.2(3) ?
C15 C10 C9 O4 . . . . 173.48(16) ?
C11 C10 C9 O3 . . . . 173.75(16) ?
C15 C10 C9 O3 . . . . -6.6(2) ?
C15 C10 C11 C12 . . . . 0.3(3) ?
C9 C10 C11 C12 . . . . 179.99(17) ?
C10 C11 C12 C13 . . . . -0.7(3) ?
C14 C13 N6 C16 . . . . 170.4(2) ?
C12 C13 N6 C16 . . . . -9.6(3) ?
N6 C13 C12 C11 . . . . -179.86(19) ?
C14 C13 C12 C11 . . . . 0.2(3) ?
C15 C14 C13 N6 . . . . -179.25(19) ?
C15 C14 C13 C12 . . . . 0.7(3) ?
C14 C15 C10 C11 . . . . 0.6(3) ?
C14 C15 C10 C9 . . . . -179.10(16) ?
C10 C15 C14 C13 . . . . -1.1(3) ?
C19 C18 C17 N1 . . . . -1.6(2) ?
C22 C18 C17 N1 . . . . 179.83(14) ?
C17 C18 C22 O6 . . . . 43.7(2) ?
C19 C18 C22 O6 . . . . -134.76(18) ?
C17 C18 C22 N2 . . . . -135.66(17) ?
C19 C18 C22 N2 . . . . 45.9(2) ?
C20 C19 C18 C17 . . . . 0.9(2) ?
C20 C19 C18 C22 . . . . 179.33(15) ?
C18 C19 C20 C21 . . . . 0.4(3) ?
N1 C21 C20 C19 . . . . -1.1(3) ?
N3 C23 C24 C25 . . . . 0.8(3) ?
N3 C23 C24 C28 . . . . -178.69(16) ?
C23 C24 C25 C26 . . . . -1.8(3) ?
C28 C24 C25 C26 . . . . 177.67(18) ?
C23 C24 C28 O5 . . . . -169.02(19) ?
C25 C24 C28 O5 . . . . 11.5(3) ?
C23 C24 C28 N4 . . . . 11.6(3) ?
C25 C24 C28 N4 . . . . -167.84(18) ?
C24 C25 C26 C27 . . . . 1.4(3) ?
N3 C27 C26 C25 . . . . 0.2(3) ?
